data_7040396
loop_
_publ_author_name
'Wegner, W.'
'Jaro\'n, T'
'Dobrowolski, M. A.'
'Dobrzycki, \/L'
'Cyra\'nski, M K'
'Grochala, W.'

_publ_section_title
;
 Organic derivatives of Mg(BH4)2 as precursors towards MgB2 and novel
 inorganic mixed-cation borohydrides.
;
_journal_issue 36
_journal_name_full 'Dalton transactions (Cambridge, England : 2003)'
_journal_page_first 14370
_journal_page_last 14377
_journal_paper_doi 10.1039/c6dt02239a
_journal_volume 45
_journal_year 2016
_chemical_formula_sum 'C96 H353 B32 Mg16 O48'
_chemical_formula_weight 3011.64
_chemical_name_systematic
;
 ?
;
_chemical_properties_physical Air-sensitive,Moisture-sensitive
_space_group_crystal_system cubic
_space_group_IT_number 205
_space_group_name_Hall '-P 2ac 2ab 3'
_space_group_name_H-M_alt 'P a -3'
_symmetry_space_group_name_Hall '-P 2ac 2ab 3'
_symmetry_space_group_name_H-M 'P a -3'
_atom_sites_solution_hydrogens mixed
_audit_creation_method SHELXL-2013
_audit_update_record
;
2016-05-31 deposited with the CCDC.
2016-08-01 downloaded from the CCDC.
;
_cell_angle_alpha 90
_cell_angle_beta 90
_cell_angle_gamma 90
_cell_formula_units_Z 4
_cell_length_a 27.2332(9)
_cell_length_b 27.2332(9)
_cell_length_c 27.2332(9)
_cell_measurement_reflns_used 9916
_cell_measurement_temperature 100(2)
_cell_measurement_theta_max 58.474
_cell_measurement_theta_min 2.8105
_cell_volume 20197.4(12)
_computing_cell_refinement 'SAINT V8.34A (Bruker AXS Inc., 2013)'
_computing_data_collection 'APEX2 V2013 (Bruker AXS Inc., 2013)'
_computing_data_reduction 'SAINT V8.34A (Bruker AXS Inc., 2013)'
_computing_publication_material 'APEX2 V2013 (Bruker AXS Inc., 2013)'
_computing_structure_refinement 'SHELXL-2013 (Sheldrick, 2013)'
_computing_structure_solution 'SHELXS-97 (Sheldrick, 2008)'
_diffrn_ambient_temperature 100(2)
_diffrn_detector_area_resol_mean 10.4167
_diffrn_measured_fraction_theta_full 1.000
_diffrn_measured_fraction_theta_max 1.000
_diffrn_measurement_device_type 'Bruker D8 VENTURE PHOTON 100 CMOS'
_diffrn_measurement_method 'omega and phi scans'
_diffrn_radiation_monochromator mirror
_diffrn_radiation_type CuK\a
_diffrn_radiation_wavelength 1.54178
_diffrn_reflns_av_R_equivalents 0.0510
_diffrn_reflns_av_unetI/netI 0.0248
_diffrn_reflns_Laue_measured_fraction_full 1.000
_diffrn_reflns_Laue_measured_fraction_max 1.000
_diffrn_reflns_limit_h_max 29
_diffrn_reflns_limit_h_min -24
_diffrn_reflns_limit_k_max 30
_diffrn_reflns_limit_k_min -18
_diffrn_reflns_limit_l_max 30
_diffrn_reflns_limit_l_min -26
_diffrn_reflns_number 49819
_diffrn_reflns_point_group_measured_fraction_full 1.000
_diffrn_reflns_point_group_measured_fraction_max 1.000
_diffrn_reflns_theta_full 59.000
_diffrn_reflns_theta_max 58.951
_diffrn_reflns_theta_min 2.294
_diffrn_source 'INCOATEC I\mS micro--focus source'
_exptl_absorpt_coefficient_mu 1.001
_exptl_absorpt_correction_T_max 0.7516
_exptl_absorpt_correction_T_min 0.6228
_exptl_absorpt_correction_type multi-scan
_exptl_absorpt_process_details 'SADABS V2012/1 (Bruker AXS Inc.)'
_exptl_crystal_colour colourless
_exptl_crystal_density_diffrn 0.990
_exptl_crystal_description prism
_exptl_crystal_F_000 6660
_exptl_crystal_size_max 0.278
_exptl_crystal_size_mid 0.208
_exptl_crystal_size_min 0.160
_refine_diff_density_max 0.291
_refine_diff_density_min -0.362
_refine_diff_density_rms 0.073
_refine_ls_extinction_method none
_refine_ls_goodness_of_fit_ref 1.038
_refine_ls_hydrogen_treatment mixed
_refine_ls_matrix_type full
_refine_ls_number_parameters 542
_refine_ls_number_reflns 5027
_refine_ls_number_restraints 150
_refine_ls_restrained_S_all 1.034
_refine_ls_R_factor_all 0.0791
_refine_ls_R_factor_gt 0.0652
_refine_ls_shift/su_max 0.000
_refine_ls_shift/su_mean 0.000
_refine_ls_structure_factor_coef Fsqd
_refine_ls_weighting_details 'w=1/[\s^2^(Fo^2^)+(0.1423P)^2^+10.2226P] where P=(Fo^2^+2Fc^2^)/3'
_refine_ls_weighting_scheme calc
_refine_ls_wR_factor_gt 0.1931
_refine_ls_wR_factor_ref 0.2162
_reflns_Friedel_coverage 0.000
_reflns_number_gt 4220
_reflns_number_total 5027
_reflns_threshold_expression 'I > 2\s(I)'
_cod_data_source_file c6dt02239a4.cif
_cod_data_source_block test1
_cod_depositor_comments 'Adding full bibliography for 7040395--7040397.cif.'
_cod_original_cell_volume 20197(2)
_cod_database_code 7040396
_shelx_space_group_comment
;
The symmetry employed for this shelxl refinement is uniquely defined
by the following loop, which should always be used as a source of
symmetry information in preference to the above space-group names.
They are only intended as comments.
;
_shelx_estimated_absorpt_t_min 0.768
_shelx_estimated_absorpt_t_max 0.856
_shelxl_version_number 2013-4

loop_
_space_group_symop_operation_xyz
'x, y, z'
'-x+1/2, -y, z+1/2'
'-x, y+1/2, -z+1/2'
'x+1/2, -y+1/2, -z'
'z, x, y'
'z+1/2, -x+1/2, -y'
'-z+1/2, -x, y+1/2'
'-z, x+1/2, -y+1/2'
'y, z, x'
'-y, z+1/2, -x+1/2'
'y+1/2, -z+1/2, -x'
'-y+1/2, -z, x+1/2'
'-x, -y, -z'
'x-1/2, y, -z-1/2'
'x, -y-1/2, z-1/2'
'-x-1/2, y-1/2, z'
'-z, -x, -y'
'-z-1/2, x-1/2, y'
'z-1/2, x, -y-1/2'
'z, -x-1/2, y-1/2'
'-y, -z, -x'
'y, -z-1/2, x-1/2'
'-y-1/2, z-1/2, x'
'y-1/2, z, -x-1/2'

loop_
_atom_site_label
_atom_site_type_symbol
_atom_site_fract_x
_atom_site_fract_y
_atom_site_fract_z
_atom_site_U_iso_or_equiv
_atom_site_adp_type
_atom_site_occupancy
_atom_site_site_symmetry_order
_atom_site_calc_flag
_atom_site_refinement_flags_posn
_atom_site_refinement_flags_adp
_atom_site_refinement_flags_occupancy
_atom_site_disorder_assembly
_atom_site_disorder_group
Mg1 Mg 0.24601(4) 0.48925(4) 0.24589(4) 0.0376(3) Uani 1 1 d . . . . .
C1 C 0.2057(3) 0.5550(3) 0.1615(3) 0.0547(17) Uani 0.55 1 d . . P A 1
H1A H 0.2208 0.5426 0.1313 0.082 Uiso 0.55 1 calc R U P A 1
H1B H 0.1988 0.5901 0.1580 0.082 Uiso 0.55 1 calc R U P A 1
H1C H 0.1750 0.5373 0.1677 0.082 Uiso 0.55 1 calc R U P A 1
O1 O 0.2384(2) 0.54767(16) 0.20156(17) 0.0444(11) Uani 0.55 1 d . . P A 1
C2 C 0.2814(3) 0.5789(3) 0.1984(3) 0.0624(19) Uani 0.55 1 d . . P A 1
H2A H 0.2722 0.6118 0.1861 0.075 Uiso 0.55 1 calc R U P A 1
H2B H 0.3058 0.5645 0.1757 0.075 Uiso 0.55 1 calc R U P A 1
C3 C 0.3023(3) 0.5827(2) 0.2482(3) 0.061(2) Uani 0.55 1 d . . P A 1
H3A H 0.3355 0.5973 0.2465 0.073 Uiso 0.55 1 calc R U P A 1
H3B H 0.2814 0.6044 0.2687 0.073 Uiso 0.55 1 calc R U P A 1
O2 O 0.3049(4) 0.5348(5) 0.2699(6) 0.039(2) Uani 0.55 1 d . . P A 1
C4 C 0.3290(3) 0.5344(3) 0.3164(3) 0.0574(18) Uani 0.55 1 d . . P A 1
H4A H 0.3112 0.5558 0.3393 0.086 Uiso 0.55 1 calc R U P A 1
H4B H 0.3627 0.5464 0.3125 0.086 Uiso 0.55 1 calc R U P A 1
H4C H 0.3296 0.5009 0.3293 0.086 Uiso 0.55 1 calc R U P A 1
C5 C 0.2197(4) 0.5900(3) 0.1893(4) 0.061(2) Uani 0.45 1 d . . P A 2
H5A H 0.1900 0.6083 0.1804 0.092 Uiso 0.45 1 calc R U P A 2
H5B H 0.2429 0.5908 0.1618 0.092 Uiso 0.45 1 calc R U P A 2
H5C H 0.2348 0.6051 0.2182 0.092 Uiso 0.45 1 calc R U P A 2
O3 O 0.2070(3) 0.54034(19) 0.2001(2) 0.0416(13) Uani 0.45 1 d . . P A 2
C6 C 0.1838(3) 0.5178(3) 0.1588(3) 0.055(2) Uani 0.45 1 d . . P A 2
H6A H 0.2081 0.5112 0.1326 0.066 Uiso 0.45 1 calc R U P A 2
H6B H 0.1580 0.5397 0.1453 0.066 Uiso 0.45 1 calc R U P A 2
C7 C 0.1609(3) 0.4693(3) 0.1771(3) 0.058(2) Uani 0.45 1 d . . P A 2
H7A H 0.1322 0.4759 0.1984 0.070 Uiso 0.45 1 calc R U P A 2
H7B H 0.1503 0.4487 0.1492 0.070 Uiso 0.45 1 calc R U P A 2
O4A O 0.19992(8) 0.44521(8) 0.20479(8) 0.0405(6) Uani 0.45 1 d . . P A 2
C8 C 0.1853(4) 0.3944(3) 0.2147(4) 0.067(3) Uani 0.45 1 d . . P A 2
H8A H 0.1846 0.3759 0.1839 0.100 Uiso 0.45 1 calc R U P A 2
H8B H 0.1525 0.3940 0.2296 0.100 Uiso 0.45 1 calc R U P A 2
H8C H 0.2089 0.3793 0.2373 0.100 Uiso 0.45 1 calc R U P A 2
C9 C 0.1501(2) 0.4352(2) 0.2137(3) 0.0528(16) Uani 0.55 1 d . . P A 3
H9A H 0.1470 0.4035 0.2305 0.079 Uiso 0.55 1 calc R U P A 3
H9B H 0.1323 0.4339 0.1824 0.079 Uiso 0.55 1 calc R U P A 3
H9C H 0.1361 0.4611 0.2344 0.079 Uiso 0.55 1 calc R U P A 3
O4B O 0.19992(8) 0.44521(8) 0.20479(8) 0.0405(6) Uani 0.55 1 d . . P A 3
C10 C 0.2243(2) 0.4067(2) 0.1769(2) 0.0436(14) Uani 0.55 1 d . . P A 3
H10A H 0.2036 0.3968 0.1487 0.052 Uiso 0.55 1 calc R U P A 3
H10B H 0.2297 0.3776 0.1979 0.052 Uiso 0.55 1 calc R U P A 3
C11 C 0.2720(3) 0.4260(2) 0.1591(2) 0.0396(14) Uani 0.55 1 d . . P A 3
H11A H 0.2923 0.3990 0.1457 0.047 Uiso 0.55 1 calc R U P A 3
H11B H 0.2666 0.4505 0.1328 0.047 Uiso 0.55 1 calc R U P A 3
O5 O 0.29637(18) 0.4486(2) 0.2005(2) 0.0379(11) Uani 0.55 1 d . . P A 3
C12 C 0.3480(2) 0.4590(3) 0.1904(3) 0.0557(18) Uani 0.55 1 d . . P A 3
H12A H 0.3505 0.4799 0.1612 0.084 Uiso 0.55 1 calc R U P A 3
H12B H 0.3656 0.4282 0.1846 0.084 Uiso 0.55 1 calc R U P A 3
H12C H 0.3625 0.4761 0.2186 0.084 Uiso 0.55 1 calc R U P A 3
C13 C 0.3071(4) 0.4417(4) 0.1647(5) 0.071(3) Uani 0.45 1 d . . P A 4
H13A H 0.3417 0.4326 0.1609 0.106 Uiso 0.45 1 calc R U P A 4
H13B H 0.2952 0.4568 0.1343 0.106 Uiso 0.45 1 calc R U P A 4
H13C H 0.2877 0.4123 0.1719 0.106 Uiso 0.45 1 calc R U P A 4
O6 O 0.3024(2) 0.4760(3) 0.2044(3) 0.0479(17) Uani 0.45 1 d . . P A 4
C14 C 0.3358(3) 0.5191(4) 0.2019(3) 0.062(2) Uani 0.45 1 d . . P A 4
H14A H 0.3689 0.5089 0.1907 0.075 Uiso 0.45 1 calc R U P A 4
H14B H 0.3229 0.5439 0.1786 0.075 Uiso 0.45 1 calc R U P A 4
C15 C 0.3383(5) 0.5399(4) 0.2521(4) 0.072(3) Uani 0.45 1 d . . P A 4
H15A H 0.3586 0.5185 0.2734 0.087 Uiso 0.45 1 calc R U P A 4
H15B H 0.3536 0.5729 0.2512 0.087 Uiso 0.45 1 calc R U P A 4
O7 O 0.2895(5) 0.5431(8) 0.2710(8) 0.045(3) Uani 0.45 1 d . . P A 4
C16 C 0.2913(4) 0.5694(4) 0.3168(4) 0.084(3) Uani 0.45 1 d . . P A 4
H16A H 0.3002 0.6037 0.3106 0.126 Uiso 0.45 1 calc R U P A 4
H16B H 0.3158 0.5543 0.3383 0.126 Uiso 0.45 1 calc R U P A 4
H16C H 0.2590 0.5681 0.3326 0.126 Uiso 0.45 1 calc R U P A 4
C17 C 0.1648(2) 0.55122(18) 0.30089(18) 0.0904(17) Uani 1 1 d . . . . .
H17A H 0.1759 0.5704 0.3293 0.136 Uiso 1 1 calc R U . . .
H17B H 0.1301 0.5426 0.3050 0.136 Uiso 1 1 calc R U . . .
H17C H 0.1688 0.5708 0.2709 0.136 Uiso 1 1 calc R U . . .
O8 O 0.19362(9) 0.50712(9) 0.29711(9) 0.0539(7) Uani 1 1 d . . . . .
C18 C 0.19352(18) 0.4775(2) 0.33904(16) 0.0897(16) Uani 1 1 d . . . . .
H18A H 0.1591 0.4691 0.3472 0.108 Uiso 1 1 calc R U . . .
H18B H 0.2070 0.4966 0.3668 0.108 Uiso 1 1 calc R U . . .
C19 C 0.22054(18) 0.43363(17) 0.33465(17) 0.0780(14) Uani 1 1 d . . . . .
H19A H 0.1983 0.4068 0.3242 0.094 Uiso 1 1 calc R U . . .
H19B H 0.2344 0.4247 0.3671 0.094 Uiso 1 1 calc R U . . .
O9 O 0.25952(9) 0.43843(9) 0.29983(8) 0.0474(6) Uani 1 1 d . . . . .
C20 C 0.29702(15) 0.40153(14) 0.30362(15) 0.0612(11) Uani 1 1 d . . . . .
H20A H 0.2830 0.3694 0.2956 0.092 Uiso 1 1 calc R U . . .
H20B H 0.3099 0.4010 0.3372 0.092 Uiso 1 1 calc R U . . .
H20C H 0.3237 0.4091 0.2806 0.092 Uiso 1 1 calc R U . . .
Mg2 Mg 0.00075(4) 0.25123(4) -0.00263(4) 0.0511(4) Uani 1 1 d . . . . .
B1 B -0.0517(3) 0.2955(3) 0.0534(3) 0.117(3) Uani 1 1 d D . . . .
H1B1 H -0.056(2) 0.3122(18) 0.0863(11) 0.175 Uiso 1 1 d D U . . .
H2B1 H -0.055(2) 0.2594(8) 0.0574(19) 0.175 Uiso 1 1 d D U . . .
H3B1 H -0.0758(15) 0.3083(19) 0.0293(15) 0.175 Uiso 1 1 d D U . . .
H4B1 H -0.0170(10) 0.304(2) 0.0415(19) 0.175 Uiso 1 1 d D U . . .
B2 B 0.04798(19) 0.30649(18) -0.05496(18) 0.0636(13) Uani 1 1 d D . . . .
H1B2 H 0.0579(12) 0.2719(7) -0.0538(13) 0.095 Uiso 1 1 d D U . . .
H2B2 H 0.0623(12) 0.3255(11) -0.0269(10) 0.095 Uiso 1 1 d D U . . .
H3B2 H 0.0577(12) 0.3220(12) -0.0867(9) 0.095 Uiso 1 1 d D U . . .
H4B2 H 0.0105(7) 0.3087(12) -0.0519(13) 0.095 Uiso 1 1 d D U . . .
B3 B -0.0486(2) 0.1966(2) -0.0538(2) 0.094(2) Uani 1 1 d D . . . .
H1B3 H -0.0122(8) 0.1986(17) -0.0610(17) 0.141 Uiso 1 1 d D U . . .
H2B3 H -0.0650(15) 0.1752(14) -0.0791(13) 0.141 Uiso 1 1 d D U . . .
H3B3 H -0.0634(15) 0.2299(9) -0.0532(16) 0.141 Uiso 1 1 d D U . . .
H4B3 H -0.0528(18) 0.1802(15) -0.0201(10) 0.141 Uiso 1 1 d D U . . .
B4A B 0.0578(4) 0.2136(5) 0.0558(4) 0.059(3) Uani 0.5 1 d D . P B 1
H1B4 H 0.059(2) 0.2500(9) 0.054(2) 0.088 Uiso 0.5 1 d D U P C 1
H2B4 H 0.057(2) 0.203(2) 0.0910(11) 0.088 Uiso 0.5 1 d D U P D 1
H3B4 H 0.0271(16) 0.202(2) 0.039(2) 0.088 Uiso 0.5 1 d D U P E 1
H4B4 H 0.0870(16) 0.199(2) 0.039(2) 0.088 Uiso 0.5 1 d D U P F 1
B4B B 0.0557(4) 0.1917(4) 0.0341(4) 0.054(3) Uani 0.5 1 d D . P B 2
H5B4 H 0.0761(19) 0.2188(15) 0.043(2) 0.081 Uiso 0.5 1 d D U P G 2
H6B4 H 0.047(2) 0.192(2) -0.0018(9) 0.081 Uiso 0.5 1 d D U P H 2
H7B4 H 0.0236(13) 0.192(2) 0.0532(19) 0.081 Uiso 0.5 1 d D U P I 2
H8B4 H 0.072(2) 0.1590(13) 0.041(2) 0.081 Uiso 0.5 1 d D U P J 2
Mg3 Mg 0.24327(4) 0.24327(4) 0.24327(4) 0.0454(5) Uani 1 3 d S T P . .
B5 B 0.1947(2) 0.1947(2) 0.1947(2) 0.133(6) Uani 1 3 d DS T P . .
H1B5 H 0.1737(5) 0.1737(5) 0.1737(5) 0.200 Uiso 1 3 d DS U P . .
H2B5 H 0.2298(9) 0.193(3) 0.183(2) 0.200 Uiso 0.33333 1 d D U P . .
H3B5 H 0.183(2) 0.2298(9) 0.193(3) 0.200 Uiso 0.33333 1 d D U P . .
H4B5 H 0.193(3) 0.183(2) 0.2298(9) 0.200 Uiso 0.33333 1 d D U P . .
B6 B 0.29669(19) 0.2935(2) 0.19121(17) 0.0666(13) Uani 1 1 d D . . . .
H1B6 H 0.2604(7) 0.2924(13) 0.1832(13) 0.100 Uiso 1 1 d D U . . .
H2B6 H 0.3162(11) 0.2819(12) 0.1628(10) 0.100 Uiso 1 1 d D U . . .
H3B6 H 0.3063(12) 0.3269(8) 0.2019(13) 0.100 Uiso 1 1 d D U . . .
H4B6 H 0.3023(13) 0.2695(11) 0.2202(10) 0.100 Uiso 1 1 d D U . . .
Mg5 Mg 0.0000 0.5000 0.0000 0.0499(7) Uani 1 6 d DS T P . .
C24 C 0.0499(6) 0.4425(7) 0.0881(6) 0.090(5) Uiso 0.33333 1 d D . P K -1
H24A H 0.0768 0.4646 0.0791 0.135 Uiso 0.33333 1 calc R U P K -1
H24B H 0.0625 0.4089 0.0916 0.135 Uiso 0.33333 1 calc R U P K -1
H24C H 0.0355 0.4532 0.1193 0.135 Uiso 0.33333 1 calc R U P K -1
O10B O 0.0120(6) 0.4435(4) 0.0494(5) 0.059(3) Uani 0.33333 1 d D . P K -1
C21 C -0.0338(10) 0.4120(10) 0.0391(10) 0.180 Uiso 0.33333 1 d D U P K -1
H21A H -0.0599 0.4242 0.0613 0.216 Uiso 0.33333 1 calc R U P K -1
H21B H -0.0257 0.3783 0.0502 0.216 Uiso 0.33333 1 calc R U P K -1
C22 C -0.0584(10) 0.4065(8) -0.0139(9) 0.146(9) Uiso 0.33333 1 d D . P K -1
H22A H -0.0442 0.3779 -0.0313 0.176 Uiso 0.33333 1 calc R U P K -1
H22B H -0.0942 0.4013 -0.0106 0.176 Uiso 0.33333 1 calc R U P K -1
O10C O -0.0487(4) 0.4523(4) -0.0423(4) 0.059(3) Uani 0.33333 1 d D . P K -1
C23 C -0.0876(6) 0.4656(7) -0.0700(6) 0.103(5) Uiso 0.33333 1 d D . P K -1
H23A H -0.0776 0.4912 -0.0932 0.155 Uiso 0.33333 1 calc R U P K -1
H23B H -0.1137 0.4782 -0.0487 0.155 Uiso 0.33333 1 calc R U P K -1
H23C H -0.0997 0.4370 -0.0882 0.155 Uiso 0.33333 1 calc R U P K -1
O10A O 0.0265(8) 0.4510(7) 0.0520(9) 0.042(4) Uani 0.16667 1 d D U P K -2
C24B C 0.0653(7) 0.4726(8) 0.0868(7) 0.047(5) Uiso 0.16667 1 d D . P K -2
H24D H 0.0697 0.5076 0.0796 0.071 Uiso 0.16667 1 calc R U P K -2
H24E H 0.0966 0.4554 0.0820 0.071 Uiso 0.16667 1 calc R U P K -2
H24F H 0.0545 0.4686 0.1208 0.071 Uiso 0.16667 1 calc R U P K -2
C21B C -0.0086(7) 0.4086(8) 0.0542(8) 0.052(6) Uiso 0.16667 1 d D . P K -2
H21C H -0.0188 0.4047 0.0889 0.063 Uiso 0.1667 1 calc R U P K -2
H21D H 0.0099 0.3786 0.0452 0.063 Uiso 0.1667 1 calc R U P K -2
C22B C -0.0557(7) 0.4091(8) 0.0230(8) 0.052(5) Uiso 0.16667 1 d D . P K -2
H22C H -0.0613 0.3770 0.0070 0.063 Uiso 0.16667 1 calc R U P K -2
H22D H -0.0848 0.4178 0.0430 0.063 Uiso 0.16667 1 calc R U P K -2
O10D O -0.0449(8) 0.4472(9) -0.0130(9) 0.042(4) Uani 0.16667 1 d D . P K -2
C23B C -0.0920(6) 0.4395(7) -0.0405(6) 0.033(4) Uiso 0.16667 1 d D . P K -2
H23D H -0.0918 0.4594 -0.0704 0.049 Uiso 0.16667 1 calc R U P K -2
H23E H -0.1197 0.4494 -0.0197 0.049 Uiso 0.16667 1 calc R U P K -2
H23F H -0.0953 0.4048 -0.0491 0.049 Uiso 0.16667 1 calc R U P K -2
Mg4 Mg 0.0000 0.0000 0.0000 0.0378(6) Uani 1 6 d S T P . .
C25A C -0.0325(8) 0.0554(7) 0.0989(8) 0.076(5) Uiso 0.25 1 d . . P L -1
O11A O -0.01547(18) 0.05030(17) 0.05217(17) 0.0551(12) Uani 0.66667 1 d . . P L -1
C26A C 0.0146(6) 0.0901(5) 0.0548(5) 0.068(4) Uiso 0.3 1 d . . P L -1
C27A C 0.0590(10) 0.0844(10) 0.0385(10) 0.083(7) Uiso 0.2 1 d . . P L -1
C28A C 0.0581(7) 0.0838(8) -0.0572(7) 0.043(4) Uiso 0.2 1 d . . P L -1
O11B O 0.0479(3) 0.0486(3) -0.0437(3) 0.044(2) Uani 0.33333 1 d . . P L -1
C30X C -0.0677(6) 0.0294(7) 0.0868(6) 0.071(4) Uiso 0.275 1 d . . P L -1
C31X C 0.0869(6) 0.0312(6) -0.0675(6) 0.069(4) Uiso 0.275 1 d . . P L -1
C32X C 0.0123(8) 0.0543(7) 0.0937(7) 0.064(5) Uiso 0.225 1 d . . P L -1
C33X C 0.0885(6) 0.0605(6) -0.0475(6) 0.064(4) Uiso 0.275 1 d . . P L -1

loop_
_atom_site_aniso_label
_atom_site_aniso_U_11
_atom_site_aniso_U_22
_atom_site_aniso_U_33
_atom_site_aniso_U_23
_atom_site_aniso_U_13
_atom_site_aniso_U_12
Mg1 0.0456(7) 0.0344(6) 0.0329(6) 0.0028(4) -0.0012(4) -0.0051(5)
C1 0.056(4) 0.045(4) 0.063(5) 0.010(4) -0.015(4) 0.005(4)
O1 0.047(3) 0.034(3) 0.052(3) 0.0132(19) -0.007(3) -0.004(2)
C2 0.067(5) 0.047(4) 0.074(5) 0.016(4) -0.009(4) -0.012(4)
C3 0.057(4) 0.033(4) 0.093(6) 0.011(4) -0.020(4) -0.011(3)
O2 0.022(6) 0.044(5) 0.051(4) 0.006(3) -0.005(5) -0.005(4)
C4 0.064(4) 0.049(4) 0.059(4) -0.002(3) -0.021(4) -0.006(3)
C5 0.070(6) 0.043(5) 0.071(6) 0.009(4) -0.008(5) 0.005(4)
O3 0.050(4) 0.032(3) 0.042(3) 0.007(2) -0.004(3) -0.001(3)
C6 0.061(5) 0.061(6) 0.044(5) 0.010(4) -0.015(4) -0.004(4)
C7 0.057(5) 0.060(5) 0.057(5) 0.006(4) -0.013(4) -0.003(4)
O4A 0.0410(13) 0.0350(12) 0.0453(13) 0.0007(9) -0.0050(10) -0.0012(10)
C8 0.075(6) 0.034(4) 0.092(7) 0.005(4) -0.015(5) -0.011(4)
C9 0.042(4) 0.050(4) 0.067(4) -0.008(3) -0.004(3) -0.004(3)
O4B 0.0410(13) 0.0350(12) 0.0453(13) 0.0007(9) -0.0050(10) -0.0012(10)
C10 0.052(4) 0.035(3) 0.044(3) -0.009(3) -0.003(3) 0.000(3)
C11 0.047(4) 0.040(3) 0.032(3) -0.005(3) 0.004(3) 0.001(3)
O5 0.041(3) 0.036(3) 0.037(3) 0.003(3) 0.005(2) 0.000(3)
C12 0.032(3) 0.081(5) 0.055(4) 0.006(4) 0.004(3) -0.001(3)
C13 0.092(9) 0.054(6) 0.066(7) -0.001(5) 0.037(7) 0.013(6)
O6 0.044(3) 0.042(4) 0.057(4) 0.001(4) 0.015(3) 0.000(3)
C14 0.039(4) 0.077(6) 0.070(6) 0.004(5) 0.007(4) -0.014(4)
C15 0.060(7) 0.053(6) 0.103(9) -0.021(6) -0.014(6) 0.003(5)
O7 0.026(8) 0.058(7) 0.051(5) -0.006(4) -0.009(6) 0.000(5)
C16 0.071(7) 0.072(7) 0.110(9) -0.035(6) -0.029(6) 0.001(5)
C17 0.113(4) 0.080(3) 0.078(3) -0.032(3) -0.020(3) 0.045(3)
O8 0.0543(15) 0.0535(15) 0.0538(15) -0.0047(12) 0.0052(11) 0.0093(12)
C18 0.085(3) 0.136(5) 0.048(3) 0.019(3) 0.020(2) 0.032(3)
C19 0.092(3) 0.077(3) 0.065(3) 0.025(2) 0.031(3) 0.014(3)
O9 0.0474(13) 0.0488(14) 0.0461(13) 0.0126(11) 0.0033(11) 0.0045(11)
C20 0.066(3) 0.057(2) 0.061(2) 0.0006(19) -0.015(2) 0.013(2)
Mg2 0.0395(7) 0.0599(7) 0.0537(8) 0.0139(5) 0.0056(5) 0.0062(5)
B1 0.086(5) 0.181(8) 0.084(4) -0.025(5) 0.026(4) 0.038(5)
B2 0.064(3) 0.060(3) 0.067(3) 0.021(2) 0.000(2) -0.009(2)
B3 0.088(4) 0.105(5) 0.090(4) -0.002(4) 0.014(3) -0.047(4)
B4A 0.036(5) 0.085(9) 0.055(7) 0.026(6) 0.011(5) 0.017(6)
B4B 0.047(5) 0.049(6) 0.065(7) 0.001(5) -0.008(5) 0.013(5)
Mg3 0.0454(5) 0.0454(5) 0.0454(5) -0.0017(5) -0.0017(5) -0.0017(5)
B5 0.133(6) 0.133(6) 0.133(6) -0.052(4) -0.052(4) -0.052(4)
B6 0.066(3) 0.090(4) 0.044(2) 0.016(2) 0.008(2) -0.005(3)
Mg5 0.0499(7) 0.0499(7) 0.0499(7) 0.0055(7) 0.0055(7) -0.0055(7)
O10B 0.055(4) 0.054(4) 0.069(6) 0.030(4) 0.004(4) -0.005(3)
O10C 0.055(4) 0.054(4) 0.069(6) 0.030(4) 0.004(4) -0.005(3)
O10A 0.042(4) 0.042(4) 0.041(4) 0.0004(11) -0.0001(11) -0.0004(11)
O10D 0.042(4) 0.042(4) 0.041(4) 0.0004(11) -0.0001(11) -0.0004(11)
Mg4 0.0378(6) 0.0378(6) 0.0378(6) -0.0048(6) -0.0048(6) -0.0048(6)
O11A 0.047(3) 0.057(3) 0.062(3) -0.0338(19) 0.006(3) -0.004(3)
O11B 0.048(5) 0.041(5) 0.043(5) -0.006(4) -0.023(4) 0.002(3)

loop_
_atom_type_symbol
_atom_type_description
_atom_type_scat_dispersion_real
_atom_type_scat_dispersion_imag
_atom_type_scat_source
C C 0.0181 0.0091 'International Tables Vol C Tables 4.2.6.8 and 6.1.1.4'
H H 0.0000 0.0000 'International Tables Vol C Tables 4.2.6.8 and 6.1.1.4'
B B 0.0090 0.0039 'International Tables Vol C Tables 4.2.6.8 and 6.1.1.4'
O O 0.0492 0.0322 'International Tables Vol C Tables 4.2.6.8 and 6.1.1.4'
Mg Mg 0.1719 0.1771 'International Tables Vol C Tables 4.2.6.8 and 6.1.1.4'

loop_
_geom_angle_atom_site_label_1
_geom_angle_atom_site_label_2
_geom_angle_atom_site_label_3
_geom_angle
_geom_angle_site_symmetry_1
_geom_angle_site_symmetry_3
O6 Mg1 O7 82.4(5) . .
O6 Mg1 O9 98.6(2) . .
O7 Mg1 O9 98.2(6) . .
O1 Mg1 O9 169.58(17) . .
O6 Mg1 O8 171.7(2) . .
O7 Mg1 O8 90.3(5) . .
O1 Mg1 O8 98.58(17) . .
O9 Mg1 O8 78.35(10) . .
O9 Mg1 O4A 96.05(10) . .
O8 Mg1 O4A 94.79(10) . .
O1 Mg1 O2 78.5(4) . .
O9 Mg1 O2 92.2(4) . .
O8 Mg1 O2 100.2(4) . .
O9 Mg1 O3 160.18(19) . .
O8 Mg1 O3 84.09(18) . .
O4A Mg1 O3 76.19(17) . .
O9 Mg1 O5 87.13(15) . .
O8 Mg1 O5 162.61(16) . .
O6 Mg1 C14 29.2(3) . .
O7 Mg1 C14 55.0(5) . .
O9 Mg1 C14 109.9(2) . .
O8 Mg1 C14 144.7(2) . .
C1 O1 C2 112.3(5) . .
C1 O1 Mg1 129.5(5) . .
C2 O1 Mg1 114.6(4) . .
O1 C2 C3 107.4(6) . .
O2 C3 C2 109.4(9) . .
C4 O2 C3 113.2(11) . .
C4 O2 Mg1 128.0(10) . .
C3 O2 Mg1 111.5(8) . .
C5 O3 C6 110.5(7) . .
C5 O3 Mg1 127.9(6) . .
C6 O3 Mg1 113.5(5) . .
O3 C6 C7 106.9(6) . .
O4A C7 C6 105.0(6) . .
C7 O4A C8 108.8(5) . .
C7 O4A Mg1 117.5(4) . .
C8 O4A Mg1 127.9(4) . .
O5 C11 C10 107.4(5) . .
C11 O5 C12 112.2(6) . .
C11 O5 Mg1 112.0(4) . .
C12 O5 Mg1 128.4(5) . .
C13 O6 C14 115.1(7) . .
C13 O6 Mg1 129.2(7) . .
C14 O6 Mg1 111.4(5) . .
C15 C14 O6 106.7(8) . .
C15 C14 Mg1 76.1(6) . .
O6 C14 Mg1 39.4(3) . .
O7 C15 C14 108.2(12) . .
C15 O7 C16 108.1(14) . .
C15 O7 Mg1 112.5(12) . .
C16 O7 Mg1 132.8(14) . .
C18 O8 C17 115.0(3) . .
C18 O8 Mg1 114.8(2) . .
C17 O8 Mg1 128.7(3) . .
O8 C18 C19 114.8(4) . .
C18 C19 O9 111.5(4) . .
C19 O9 C20 114.6(3) . .
C19 O9 Mg1 113.8(2) . .
C20 O9 Mg1 130.6(2) . .
B1 Mg2 B4B 116.1(3) . .
B1 Mg2 B2 111.9(2) . .
B4B Mg2 B2 109.2(3) . .
B1 Mg2 B3 109.8(2) . .
B4B Mg2 B3 99.7(3) . .
B2 Mg2 B3 109.43(19) . .
B1 Mg2 B4A 100.0(3) . .
B2 Mg2 B4A 107.7(3) . .
B3 Mg2 B4A 117.7(3) . .
B5 Mg3 B6 109.34(13) . .
B5 Mg3 B6 109.35(13) . 9
B6 Mg3 B6 109.60(13) . 9
B5 Mg3 B6 109.35(13) . 5
B6 Mg3 B6 109.60(13) . 5
B6 Mg3 B6 109.60(13) 9 5
O10D Mg5 O10A 82.3(8) . .
O10B Mg5 O10C 89.8(5) . .
O10B Mg5 C21 33.1(6) . .
O10C Mg5 C21 59.3(6) . .
C24 O10B C21 133.3(18) . .
C24 O10B Mg5 126.1(12) . .
C21 O10B Mg5 99.7(13) . .
O10B C21 C22 124(2) . .
O10B C21 Mg5 47.2(9) . .
C22 C21 Mg5 82.7(14) . .
O10C C22 C21 108(2) . .
C23 O10C C22 112.0(15) . .
C23 O10C Mg5 127.7(10) . .
C22 O10C Mg5 109.3(12) . .
C21B O10A C24B 135.2(16) . .
C21B O10A Mg5 107.5(12) . .
C24B O10A Mg5 114.4(12) . .
O10A C21B C22B 120.1(16) . .
O10D C22B C21B 102.2(16) . .
C22B O10D C23B 93.7(17) . .
C22B O10D Mg5 122.5(16) . .
C23B O10D Mg5 137.7(17) . .
O11A Mg4 O11B 95.5(3) . .
C32X C25A C30X 136(2) . .
C32X C25A O11A 63.2(14) . .
C30X C25A O11A 87.5(15) . .
C32X C25A C26A 45.8(12) . .
C30X C25A C26A 127.5(17) . .
O11A C25A C26A 42.8(8) . .
C26A O11A C25A 94.3(11) . .
C26A O11A C32X 63.8(10) . .
C25A O11A C32X 53.6(12) . .
C26A O11A C30X 134.5(9) . .
C25A O11A C30X 43.4(11) . .
C32X O11A C30X 91.7(11) . .
C26A O11A Mg4 116.9(7) . .
C25A O11A Mg4 143.0(9) . .
C32X O11A Mg4 121.5(9) . .
C30X O11A Mg4 108.6(6) . .
C27A C26A O11A 116.5(17) . .
C27A C26A C32X 102(2) . .
O11A C26A C32X 58.2(11) . .
C27A C26A C25A 138.4(18) . .
O11A C26A C25A 42.9(7) . .
C32X C26A C25A 37.7(11) . .
O11B C28A C33X 65.4(15) . .
O11B C28A C31X 53.5(12) . .
C33X C28A C31X 33.6(12) . .
C28A O11B C33X 57.7(13) . .
C28A O11B C31X 86.6(14) . .
C33X O11B C31X 45.0(10) . .
C28A O11B Mg4 152.0(13) . .
C33X O11B Mg4 141.3(10) . .
C31X O11B Mg4 121.4(9) . .
C25A C30X O11A 49.2(11) . .
C33X C31X O11B 57.8(14) . .
C33X C31X C28A 38.0(14) . .
O11B C31X C28A 39.9(8) . .
C25A C32X O11A 63.2(14) . .
C25A C32X C26A 96.5(18) . .
O11A C32X C26A 58.0(10) . .
C31X C33X C28A 108(2) . .
C31X C33X O11B 77.2(17) . .
C28A C33X O11B 56.9(13) . .

loop_
_geom_bond_atom_site_label_1
_geom_bond_atom_site_label_2
_geom_bond_distance
_geom_bond_site_symmetry_2
Mg1 O6 1.940(6) .
Mg1 O7 2.00(2) .
Mg1 O1 2.008(4) .
Mg1 O9 2.051(2) .
Mg1 O8 2.054(2) .
Mg1 O4A 2.066(2) .
Mg1 O2 2.130(15) .
Mg1 O3 2.149(6) .
Mg1 O5 2.154(6) .
Mg1 C14 2.844(8) .
C1 O1 1.422(8) .
O1 C2 1.450(9) .
C2 C3 1.474(11) .
C3 O2 1.436(17) .
O2 C4 1.425(17) .
C5 O3 1.427(10) .
O3 C6 1.430(10) .
C6 C7 1.544(12) .
C7 O4A 1.459(8) .
O4A C8 1.465(8) .
C10 C11 1.484(9) .
C11 O5 1.445(8) .
O5 C12 1.460(8) .
C13 O6 1.433(13) .
O6 C14 1.489(11) .
C14 C15 1.482(14) .
C15 O7 1.430(16) .
O7 C16 1.44(2) .
C17 O8 1.438(5) .
O8 C18 1.399(5) .
C18 C19 1.407(6) .
C19 O9 1.430(5) .
O9 C20 1.436(4) .
Mg2 B1 2.413(6) .
Mg2 B4B 2.422(11) .
Mg2 B2 2.439(5) .
Mg2 B3 2.441(6) .
Mg2 B4A 2.447(10) .
Mg3 B5 2.291(10) .
Mg3 B6 2.449(5) .
Mg3 B6 2.449(5) 9
Mg3 B6 2.449(5) 5
Mg5 O10D 1.92(2) .
Mg5 O10B 2.070(11) .
Mg5 O10A 2.077(13) .
Mg5 O10C 2.185(10) .
Mg5 C21 2.78(3) .
C24 O10B 1.475(15) .
O10B C21 1.540(18) .
C21 C22 1.600(19) .
C22 O10C 1.491(17) .
O10C C23 1.348(15) .
O10A C21B 1.501(18) .
O10A C24B 1.537(19) .
C21B C22B 1.538(18) .
C22B O10D 1.456(19) .
O10D C23B 1.499(18) .
Mg4 O11A 2.018(4) .
Mg4 O11B 2.206(9) .
C25A C32X 1.23(3) .
C25A C30X 1.24(3) .
C25A O11A 1.36(2) .
C25A C26A 2.00(2) .
O11A C26A 1.361(16) .
O11A C32X 1.36(2) .
O11A C30X 1.799(18) .
C26A C27A 1.30(3) .
C26A C32X 1.44(2) .
C28A O11B 1.065(19) .
C28A C33X 1.08(2) .
C28A C31X 1.66(3) .
O11B C33X 1.156(18) .
O11B C31X 1.333(19) .
C31X C33X 0.97(2) .
